data_7708455
loop_
_publ_author_name
'Liu, Yu'
'Wang, Yan'
'Zhang, Xiao-Sa'
'Sheng, Yu-Shu'
'Li, Wenze'
'Yang, Ai-Ai'
'Luan, Jian'
'Liu, Hongzhu'
'Wang, Zhonggang'

_publ_section_title
;
 A novel 3D Zn-coordination polymer based on a multiresponsive fluorescent
 sensor demonstrating outstanding sensitivities and selectivities for the
 efficient detection of multiple analytes
;
_journal_name_full 'Dalton Transactions'
_journal_paper_doi 10.1039/D1DT02260A
_journal_year 2021
_chemical_formula_sum 'C34 H34 N4 O14 Zn2'
_chemical_formula_weight 853.39
_space_group_IT_number 14
_space_group_name_Hall '-P 2yn'
_space_group_name_H-M_alt 'P 1 21/n 1'
_symmetry_cell_setting monoclinic
_symmetry_space_group_name_H-M 'P 1 21/n 1'
_atom_sites_solution_hydrogens geom
_atom_sites_solution_primary direct
_atom_sites_solution_secondary difmap
_audit_creation_method SHELXL-97
_audit_update_record
;
2021-08-20 deposited with the CCDC.	2021-09-27 downloaded from the CCDC.
;
_cell_angle_alpha 90.00
_cell_angle_beta 91.9020(10)
_cell_angle_gamma 90.00
_cell_formula_units_Z 4
_cell_length_a 8.8708(5)
_cell_length_b 28.9726(15)
_cell_length_c 13.5048(7)
_cell_measurement_reflns_used 8027
_cell_measurement_temperature 296(2)
_cell_measurement_theta_max 28.29
_cell_measurement_theta_min 1.41
_cell_volume 3469.0(3)
_computing_cell_refinement 'SMART (Bruker, 2001)'
_computing_data_collection 'SMART (Bruker, 2001)'
_computing_data_reduction 'SAINT+ (Bruker, 1999)'
_computing_molecular_graphics 'PLATON (Spek, 2003)'
_computing_publication_material 'SHELXTL (1998)'
_computing_structure_refinement 'SHELXL-97 (Sheldrick, 2008)'
_computing_structure_solution 'SHELXS-97 (Sheldrick, 2008)'
_diffrn_ambient_temperature 296(2)
_diffrn_measured_fraction_theta_full 0.998
_diffrn_measured_fraction_theta_max 0.998
_diffrn_measurement_device_type 'CCD area detector'
_diffrn_measurement_method 'phi and omega scans'
_diffrn_radiation_monochromator graphite
_diffrn_radiation_source 'fine-focus sealed tube'
_diffrn_radiation_type MoK\a
_diffrn_radiation_wavelength 0.71073
_diffrn_reflns_av_R_equivalents 0.0284
_diffrn_reflns_av_sigmaI/netI 0.0337
_diffrn_reflns_limit_h_max 10
_diffrn_reflns_limit_h_min -11
_diffrn_reflns_limit_k_max 38
_diffrn_reflns_limit_k_min -38
_diffrn_reflns_limit_l_max 18
_diffrn_reflns_limit_l_min -15
_diffrn_reflns_number 25433
_diffrn_reflns_theta_full 28.29
_diffrn_reflns_theta_max 28.29
_diffrn_reflns_theta_min 1.41
_exptl_absorpt_coefficient_mu 1.460
_exptl_absorpt_correction_T_max 0.769
_exptl_absorpt_correction_T_min 0.711
_exptl_absorpt_correction_type empirical
_exptl_absorpt_process_details SADABS
_exptl_crystal_colour YELLOW
_exptl_crystal_density_diffrn 1.634
_exptl_crystal_density_method 'not measured'
_exptl_crystal_description BLOCK
_exptl_crystal_F_000 1752
_exptl_crystal_size_max 0.25
_exptl_crystal_size_mid 0.20
_exptl_crystal_size_min 0.18
_refine_diff_density_max 0.488
_refine_diff_density_min -0.551
_refine_diff_density_rms 0.063
_refine_ls_extinction_method none
_refine_ls_goodness_of_fit_ref 1.013
_refine_ls_hydrogen_treatment constr
_refine_ls_matrix_type full
_refine_ls_number_parameters 487
_refine_ls_number_reflns 8592
_refine_ls_number_restraints 0
_refine_ls_restrained_S_all 1.013
_refine_ls_R_factor_all 0.0500
_refine_ls_R_factor_gt 0.0339
_refine_ls_shift/su_max 0.001
_refine_ls_shift/su_mean 0.000
_refine_ls_structure_factor_coef Fsqd
_refine_ls_weighting_details 'calc w=1/[\s^2^(Fo^2^)+(0.0360P)^2^+2.1470P] where P=(Fo^2^+2Fc^2^)/3'
_refine_ls_weighting_scheme calc
_refine_ls_wR_factor_gt 0.0774
_refine_ls_wR_factor_ref 0.0831
_reflns_number_gt 6824
_reflns_number_total 8592
_reflns_threshold_expression >2sigma(I)
_cod_data_source_file d1dt02260a2.cif
_cod_data_source_block Zn-CP
_cod_depositor_comments
;
The following automatic conversions were performed:

data item '_symmetry_cell_setting' value 'Monoclinic' was changed to
'monoclinic' in accordance with the
/home/data/users/saulius/crontab/automatic-downloads/rss-feeds/RSC/lib/dictionaries/cif_core.dic
dictionary named 'cif_core.dic' version 2.4.2 last updated on
2011-04-26.

Automatic conversion script
Id: cif_fix_values 7556 2019-12-06 15:28:31Z antanas 
;
_cod_original_sg_symbol_H-M 'P 21/n'
_cod_database_code 7708455

loop_
_symmetry_equiv_pos_as_xyz
'x, y, z'
'-x+1/2, y+1/2, -z+1/2'
'-x, -y, -z'
'x-1/2, -y-1/2, z-1/2'

loop_
_atom_site_label
_atom_site_type_symbol
_atom_site_fract_x
_atom_site_fract_y
_atom_site_fract_z
_atom_site_U_iso_or_equiv
_atom_site_adp_type
_atom_site_occupancy
_atom_site_symmetry_multiplicity
_atom_site_calc_flag
_atom_site_refinement_flags
_atom_site_disorder_assembly
_atom_site_disorder_group
Zn1 Zn 0.76951(3) 0.387598(9) 0.353162(19) 0.02462(7) Uani 1 1 d . . .
O1W O 0.82306(18) 0.35330(5) 0.23152(12) 0.0335(4) Uani 1 1 d . . .
H1WA H 0.7698 0.3291 0.2237 0.040 Uiso 1 1 d R . .
H1WB H 0.7926 0.3679 0.2817 0.040 Uiso 1 1 d R . .
O1 O 0.56352(18) 0.36721(6) 0.38272(12) 0.0389(4) Uani 1 1 d . . .
N1 N 0.7598(2) 0.45439(6) 0.30344(14) 0.0270(4) Uani 1 1 d . . .
C1 C 0.7673(3) 0.48868(9) 0.37004(18) 0.0392(6) Uani 1 1 d . . .
H1A H 0.7805 0.4813 0.4368 0.047 Uiso 1 1 calc R . .
Zn2 Zn -0.04245(3) 0.248021(8) 0.476610(19) 0.02457(7) Uani 1 1 d . . .
O2 O 0.6536(2) 0.39912(8) 0.51813(14) 0.0520(5) Uani 1 1 d . . .
N2 N 0.7545(2) 0.49945(6) -0.00278(13) 0.0267(4) Uani 1 1 d . . .
H2B H 0.8135 0.4769 0.0133 0.032 Uiso 1 1 calc R . .
C2 C 0.7561(4) 0.53434(9) 0.3433(2) 0.0493(7) Uani 1 1 d . . .
H2A H 0.7632 0.5575 0.3910 0.059 Uiso 1 1 calc R . .
O2W O 0.4287(2) 0.61376(7) -0.06135(15) 0.0545(5) Uani 1 1 d . . .
H2WA H 0.4833 0.5963 -0.0245 0.065 Uiso 1 1 d R . .
H2WB H 0.3927 0.6347 -0.0249 0.065 Uiso 1 1 d R . .
O3 O -0.09043(16) 0.31576(5) 0.46746(11) 0.0242(3) Uani 1 1 d . . .
N3 N 0.8347(2) 0.58801(6) -0.10106(14) 0.0287(4) Uani 1 1 d . . .
H3B H 0.7559 0.6045 -0.1141 0.034 Uiso 1 1 calc R . .
C3 C 0.7344(4) 0.54519(9) 0.2454(2) 0.0449(7) Uani 1 1 d . . .
H3A H 0.7237 0.5759 0.2261 0.054 Uiso 1 1 calc R . .
O3W O 0.3952(2) 0.35148(7) 0.20725(15) 0.0502(5) Uani 1 1 d . . .
H3WA H 0.4562 0.3574 0.1617 0.060 Uiso 1 1 d R . .
H3WB H 0.4438 0.3588 0.2603 0.060 Uiso 1 1 d R . .
O4 O 0.96316(16) 0.38809(5) 0.42918(11) 0.0273(3) Uani 1 1 d . . .
N4 N 0.75254(19) 0.72037(6) 0.01645(13) 0.0249(4) Uani 1 1 d . . .
O4W O 1.1036(2) 0.32294(7) 0.25098(16) 0.0583(6) Uani 1 1 d . . .
H4WA H 1.1106 0.3003 0.2909 0.070 Uiso 1 1 d R . .
H4WB H 1.1952 0.3277 0.2375 0.070 Uiso 1 1 d R . .
O5 O 0.08867(18) 0.22819(6) 0.58801(12) 0.0328(4) Uani 1 1 d . . .
C5 C 0.7424(2) 0.46521(7) 0.20699(16) 0.0252(4) Uani 1 1 d . . .
H5A H 0.7398 0.4416 0.1603 0.030 Uiso 1 1 calc R . .
O6 O 0.1724(2) 0.22291(6) 0.74393(13) 0.0414(4) Uani 1 1 d . . .
C6 C 0.6937(3) 0.52396(8) 0.06882(17) 0.0307(5) Uani 1 1 d . . .
O7 O -0.39926(19) 0.25280(6) 0.86940(13) 0.0377(4) Uani 1 1 d . . .
C7 C 0.7252(2) 0.50922(7) -0.10795(15) 0.0249(4) Uani 1 1 d . . .
H7A H 0.6257 0.5237 -0.1152 0.030 Uiso 1 1 calc R . .
O8 O -0.4428(2) 0.32707(6) 0.88569(14) 0.0436(4) Uani 1 1 d . . .
C8 C 0.7216(3) 0.46430(8) -0.16635(17) 0.0335(5) Uani 1 1 d . . .
H8A H 0.8172 0.4484 -0.1565 0.040 Uiso 1 1 calc R . .
H8B H 0.6429 0.4445 -0.1419 0.040 Uiso 1 1 calc R . .
O9 O 0.6112(2) 0.55753(7) 0.05392(13) 0.0503(5) Uani 1 1 d . . .
C9 C 0.6927(3) 0.47301(9) -0.27644(19) 0.0418(6) Uani 1 1 d . . .
H9A H 0.6927 0.4439 -0.3118 0.050 Uiso 1 1 calc R . .
H9B H 0.5943 0.4871 -0.2869 0.050 Uiso 1 1 calc R . .
O10 O 1.0524(2) 0.58517(7) -0.00963(16) 0.0539(6) Uani 1 1 d . . .
C10 C 0.8118(4) 0.50416(10) -0.3166(2) 0.0502(7) Uani 1 1 d . . .
H10A H 0.7893 0.5102 -0.3862 0.060 Uiso 1 1 calc R . .
H10B H 0.9092 0.4890 -0.3111 0.060 Uiso 1 1 calc R . .
C11 C 0.8181(3) 0.54958(9) -0.25967(18) 0.0414(6) Uani 1 1 d . . .
H11A H 0.7247 0.5663 -0.2722 0.050 Uiso 1 1 calc R . .
H11B H 0.8999 0.5682 -0.2839 0.050 Uiso 1 1 calc R . .
C12 C 0.8417(3) 0.54262(7) -0.14807(16) 0.0273(5) Uani 1 1 d . . .
H12A H 0.9426 0.5297 -0.1353 0.033 Uiso 1 1 calc R . .
C13 C 0.9393(3) 0.60602(8) -0.04010(17) 0.0283(5) Uani 1 1 d . . .
C14 C 0.9154(2) 0.65621(7) -0.01417(16) 0.0251(4) Uani 1 1 d . . .
C15 C 1.0391(3) 0.68582(8) -0.01308(18) 0.0329(5) Uani 1 1 d . . .
H15A H 1.1357 0.6744 -0.0220 0.039 Uiso 1 1 calc R . .
C16 C 1.0163(3) 0.73218(9) 0.0013(2) 0.0374(6) Uani 1 1 d . . .
H16A H 1.0973 0.7525 0.0012 0.045 Uiso 1 1 calc R . .
C17 C 0.8727(3) 0.74843(8) 0.01588(19) 0.0329(5) Uani 1 1 d . . .
H17A H 0.8587 0.7799 0.0256 0.039 Uiso 1 1 calc R . .
C18 C 0.7745(2) 0.67485(7) 0.00199(16) 0.0256(4) Uani 1 1 d . . .
H18A H 0.6917 0.6552 0.0029 0.031 Uiso 1 1 calc R . .
C19 C 0.5529(2) 0.37804(7) 0.47374(17) 0.0267(5) Uani 1 1 d . . .
C20 C 0.4140(2) 0.36270(7) 0.52528(15) 0.0221(4) Uani 1 1 d . . .
C21 C 0.2746(2) 0.36178(7) 0.47580(15) 0.0223(4) Uani 1 1 d . . .
H21A H 0.2669 0.3699 0.4092 0.027 Uiso 1 1 calc R . .
C22 C 0.1463(2) 0.34878(7) 0.52522(15) 0.0192(4) Uani 1 1 d . . .
C23 C -0.0039(2) 0.35035(7) 0.47067(14) 0.0204(4) Uani 1 1 d . . .
C24 C 0.1569(2) 0.33572(7) 0.62474(15) 0.0198(4) Uani 1 1 d . . .
C25 C 0.2983(2) 0.33581(8) 0.67342(16) 0.0266(5) Uani 1 1 d . . .
H25A H 0.3074 0.3264 0.7392 0.032 Uiso 1 1 calc R . .
C26 C 0.4251(2) 0.34986(8) 0.62432(16) 0.0275(5) Uani 1 1 d . . .
H26A H 0.5182 0.3507 0.6579 0.033 Uiso 1 1 calc R . .
C27 C 0.0189(2) 0.32451(7) 0.68101(14) 0.0209(4) Uani 1 1 d . . .
C28 C -0.0781(2) 0.35936(7) 0.70868(17) 0.0266(5) Uani 1 1 d . . .
H28A H -0.0586 0.3897 0.6906 0.032 Uiso 1 1 calc R . .
C29 C -0.2036(2) 0.34954(7) 0.76284(16) 0.0261(4) Uani 1 1 d . . .
H29A H -0.2672 0.3733 0.7815 0.031 Uiso 1 1 calc R . .
C30 C -0.2351(2) 0.30462(7) 0.78942(15) 0.0224(4) Uani 1 1 d . . .
C31 C -0.3689(2) 0.29525(8) 0.85156(16) 0.0277(5) Uani 1 1 d . . .
C32 C -0.1385(2) 0.26949(7) 0.76229(16) 0.0248(4) Uani 1 1 d . . .
H32A H -0.1584 0.2392 0.7809 0.030 Uiso 1 1 calc R . .
C33 C -0.0125(2) 0.27910(7) 0.70765(15) 0.0212(4) Uani 1 1 d . . .
C34 C 0.0907(2) 0.24054(7) 0.67840(17) 0.0253(5) Uani 1 1 d . . .
C42 C 0.7282(3) 0.51051(7) 0.17495(17) 0.0283(5) Uani 1 1 d . . .

loop_
_atom_site_aniso_label
_atom_site_aniso_U_11
_atom_site_aniso_U_22
_atom_site_aniso_U_33
_atom_site_aniso_U_23
_atom_site_aniso_U_13
_atom_site_aniso_U_12
Zn1 0.01766(12) 0.02702(13) 0.02931(14) 0.00653(10) 0.00276(9) -0.00211(10)
O1W 0.0392(9) 0.0287(8) 0.0329(9) -0.0033(7) 0.0070(7) -0.0055(7)
O1 0.0288(9) 0.0548(11) 0.0338(9) -0.0042(8) 0.0117(7) -0.0126(8)
N1 0.0297(10) 0.0261(9) 0.0254(10) 0.0022(8) 0.0021(7) 0.0003(8)
C1 0.0574(16) 0.0377(14) 0.0224(12) 0.0001(10) 0.0003(11) 0.0007(12)
Zn2 0.02291(12) 0.02193(12) 0.02956(14) 0.00013(10) 0.01131(10) -0.00101(10)
O2 0.0304(9) 0.0791(15) 0.0468(11) -0.0062(10) 0.0065(8) -0.0250(9)
N2 0.0361(10) 0.0211(9) 0.0229(9) 0.0025(7) 0.0030(8) 0.0070(8)
C2 0.085(2) 0.0304(13) 0.0324(14) -0.0101(11) 0.0038(14) 0.0023(14)
O2W 0.0588(13) 0.0522(12) 0.0515(12) 0.0001(10) -0.0106(10) 0.0073(10)
O3 0.0199(7) 0.0199(7) 0.0327(8) -0.0009(6) 0.0020(6) -0.0017(6)
N3 0.0295(10) 0.0195(9) 0.0371(11) -0.0005(8) -0.0013(8) 0.0045(7)
C3 0.075(2) 0.0235(12) 0.0370(14) 0.0019(10) 0.0085(13) 0.0054(13)
O3W 0.0358(10) 0.0651(13) 0.0493(12) -0.0039(10) -0.0027(8) 0.0036(9)
O4 0.0208(7) 0.0265(8) 0.0344(9) 0.0106(7) -0.0008(6) -0.0008(6)
N4 0.0240(9) 0.0223(9) 0.0287(10) -0.0028(7) 0.0057(7) 0.0014(7)
O4W 0.0400(11) 0.0628(13) 0.0729(15) 0.0283(11) 0.0134(10) 0.0076(10)
O5 0.0363(9) 0.0318(9) 0.0306(9) -0.0019(7) 0.0073(7) 0.0123(7)
C5 0.0275(11) 0.0239(10) 0.0241(11) -0.0011(8) 0.0021(8) 0.0016(9)
O6 0.0464(10) 0.0386(10) 0.0392(10) 0.0039(8) -0.0006(8) 0.0202(8)
C6 0.0391(13) 0.0256(11) 0.0279(12) 0.0058(9) 0.0064(10) 0.0057(10)
O7 0.0416(10) 0.0325(9) 0.0405(10) -0.0037(7) 0.0255(8) -0.0085(8)
C7 0.0304(11) 0.0206(10) 0.0239(11) 0.0026(8) 0.0019(8) 0.0028(9)
O8 0.0396(10) 0.0411(10) 0.0518(11) -0.0020(8) 0.0267(8) 0.0070(8)
C8 0.0469(14) 0.0219(11) 0.0318(13) -0.0010(9) 0.0026(10) -0.0035(10)
O9 0.0682(13) 0.0467(11) 0.0367(10) 0.0095(8) 0.0128(9) 0.0353(10)
C9 0.0579(17) 0.0335(13) 0.0337(14) -0.0084(11) -0.0036(12) 0.0011(12)
O10 0.0519(12) 0.0409(10) 0.0671(14) -0.0165(10) -0.0243(10) 0.0254(9)
C10 0.079(2) 0.0447(16) 0.0274(13) -0.0044(12) 0.0133(13) 0.0014(15)
C11 0.0624(17) 0.0330(13) 0.0297(13) 0.0041(10) 0.0135(12) -0.0034(12)
C12 0.0320(11) 0.0195(10) 0.0307(12) -0.0014(9) 0.0040(9) 0.0016(9)
C13 0.0313(11) 0.0252(11) 0.0286(12) -0.0012(9) 0.0021(9) 0.0079(9)
C14 0.0270(11) 0.0246(11) 0.0237(11) -0.0033(9) 0.0003(8) 0.0050(9)
C15 0.0221(11) 0.0380(13) 0.0383(13) -0.0075(11) -0.0020(9) 0.0044(10)
C16 0.0249(11) 0.0341(13) 0.0532(16) -0.0097(12) 0.0012(11) -0.0061(10)
C17 0.0288(11) 0.0234(11) 0.0466(14) -0.0074(10) 0.0033(10) -0.0019(9)
C18 0.0256(11) 0.0243(11) 0.0273(11) -0.0030(9) 0.0045(9) -0.0009(9)
C19 0.0201(10) 0.0270(11) 0.0331(12) 0.0041(9) 0.0060(9) 0.0007(8)
C20 0.0178(9) 0.0227(10) 0.0261(11) 0.0008(8) 0.0059(8) -0.0005(8)
C21 0.0220(10) 0.0241(10) 0.0211(10) 0.0037(8) 0.0044(8) -0.0020(8)
C22 0.0173(9) 0.0170(9) 0.0235(10) 0.0001(8) 0.0026(8) -0.0007(7)
C23 0.0186(9) 0.0240(10) 0.0189(10) 0.0008(8) 0.0068(7) 0.0004(8)
C24 0.0199(9) 0.0170(9) 0.0229(10) 0.0017(8) 0.0049(8) -0.0003(7)
C25 0.0250(11) 0.0327(12) 0.0222(11) 0.0068(9) 0.0021(8) 0.0008(9)
C26 0.0177(10) 0.0361(12) 0.0287(11) 0.0031(10) -0.0010(8) -0.0006(9)
C27 0.0204(9) 0.0238(10) 0.0188(10) 0.0025(8) 0.0044(8) -0.0015(8)
C28 0.0289(11) 0.0171(10) 0.0345(12) 0.0026(9) 0.0100(9) 0.0000(8)
C29 0.0254(10) 0.0226(10) 0.0308(12) -0.0022(9) 0.0083(9) 0.0039(8)
C30 0.0214(10) 0.0256(10) 0.0207(10) -0.0004(8) 0.0075(8) 0.0001(8)
C31 0.0248(11) 0.0347(12) 0.0240(11) -0.0003(9) 0.0079(9) -0.0026(9)
C32 0.0278(11) 0.0198(10) 0.0275(11) 0.0049(8) 0.0096(9) 0.0006(8)
C33 0.0219(10) 0.0214(10) 0.0206(10) 0.0012(8) 0.0053(8) 0.0023(8)
C34 0.0232(10) 0.0202(10) 0.0330(12) 0.0064(9) 0.0104(9) 0.0013(8)
C42 0.0357(12) 0.0226(10) 0.0268(11) 0.0012(9) 0.0060(9) 0.0047(9)

loop_
_atom_type_symbol
_atom_type_description
_atom_type_scat_dispersion_real
_atom_type_scat_dispersion_imag
_atom_type_scat_source
C C 0.0033 0.0016 'International Tables Vol C Tables 4.2.6.8 and 6.1.1.4'
H H 0.0000 0.0000 'International Tables Vol C Tables 4.2.6.8 and 6.1.1.4'
N N 0.0061 0.0033 'International Tables Vol C Tables 4.2.6.8 and 6.1.1.4'
O O 0.0106 0.0060 'International Tables Vol C Tables 4.2.6.8 and 6.1.1.4'
Zn Zn 0.2839 1.4301 'International Tables Vol C Tables 4.2.6.8 and 6.1.1.4'

loop_
_geom_angle_atom_site_label_1
_geom_angle_atom_site_label_2
_geom_angle_atom_site_label_3
_geom_angle
_geom_angle_site_symmetry_1
_geom_angle_site_symmetry_3
_geom_angle_publ_flag
O4 Zn1 O1 133.89(7) . . ?
O4 Zn1 O1W 101.86(7) . . ?
O1 Zn1 O1W 105.39(7) . . ?
O4 Zn1 N1 100.96(7) . . ?
O1 Zn1 N1 108.65(8) . . ?
O1W Zn1 N1 102.10(7) . . ?
O4 Zn1 C19 109.10(7) . . ?
O1 Zn1 C19 28.89(7) . . ?
O1W Zn1 C19 132.20(7) . . ?
N1 Zn1 C19 106.54(7) . . ?
C19 O1 Zn1 102.71(14) . . ?
C1 N1 C5 118.6(2) . . ?
C1 N1 Zn1 118.65(16) . . ?
C5 N1 Zn1 122.69(15) . . ?
N1 C1 C2 122.4(2) . . ?
O7 Zn2 O5 100.44(7) 4_665 . ?
O7 Zn2 O3 96.18(6) 4_665 . ?
O5 Zn2 O3 116.92(6) . . ?
O7 Zn2 N4 130.35(8) 4_665 2_545 ?
O5 Zn2 N4 111.79(7) . 2_545 ?
O3 Zn2 N4 101.24(6) . 2_545 ?
C6 N2 C7 122.67(18) . . ?
C3 C2 C1 118.8(2) . . ?
C23 O3 Zn2 130.20(13) . . ?
C13 N3 C12 125.76(18) . . ?
C2 C3 C42 120.0(2) . . ?
C23 O4 Zn1 114.27(13) 1_655 . ?
C17 N4 C18 118.26(19) . . ?
C17 N4 Zn2 119.44(15) . 2 ?
C18 N4 Zn2 121.94(14) . 2 ?
C34 O5 Zn2 130.12(14) . . ?
N1 C5 C42 122.0(2) . . ?
O9 C6 N2 123.9(2) . . ?
O9 C6 C42 117.5(2) . . ?
N2 C6 C42 118.65(19) . . ?
C31 O7 Zn2 107.22(13) . 4_566 ?
N2 C7 C8 109.73(17) . . ?
N2 C7 C12 111.49(18) . . ?
C8 C7 C12 111.14(18) . . ?
C9 C8 C7 111.38(19) . . ?
C10 C9 C8 110.8(2) . . ?
C9 C10 C11 110.5(2) . . ?
C10 C11 C12 112.7(2) . . ?
N3 C12 C7 112.12(18) . . ?
N3 C12 C11 107.64(18) . . ?
C7 C12 C11 111.17(19) . . ?
O10 C13 N3 124.1(2) . . ?
O10 C13 C14 120.9(2) . . ?
N3 C13 C14 114.93(18) . . ?
C18 C14 C15 118.2(2) . . ?
C18 C14 C13 123.1(2) . . ?
C15 C14 C13 118.57(19) . . ?
C16 C15 C14 118.9(2) . . ?
C15 C16 C17 119.7(2) . . ?
N4 C17 C16 122.2(2) . . ?
N4 C18 C14 122.7(2) . . ?
O2 C19 O1 121.3(2) . . ?
O2 C19 C20 121.2(2) . . ?
O1 C19 C20 117.53(19) . . ?
O2 C19 Zn1 73.01(13) . . ?
O1 C19 Zn1 48.40(10) . . ?
C20 C19 Zn1 164.95(16) . . ?
C21 C20 C26 119.50(19) . . ?
C21 C20 C19 120.96(19) . . ?
C26 C20 C19 119.54(18) . . ?
C20 C21 C22 120.35(19) . . ?
C21 C22 C24 120.32(18) . . ?
C21 C22 C23 118.91(18) . . ?
C24 C22 C23 120.75(17) . . ?
O4 C23 O3 122.85(19) 1_455 . ?
O4 C23 C22 115.72(18) 1_455 . ?
O3 C23 C22 121.43(18) . . ?
C22 C24 C25 118.92(18) . . ?
C22 C24 C27 121.10(17) . . ?
C25 C24 C27 119.87(18) . . ?
C26 C25 C24 120.38(19) . . ?
C25 C26 C20 120.49(19) . . ?
C28 C27 C33 119.12(18) . . ?
C28 C27 C24 120.28(18) . . ?
C33 C27 C24 120.60(18) . . ?
C29 C28 C27 120.73(19) . . ?
C30 C29 C28 120.34(19) . . ?
C29 C30 C32 119.39(19) . . ?
C29 C30 C31 119.10(19) . . ?
C32 C30 C31 121.43(19) . . ?
O8 C31 O7 122.0(2) . . ?
O8 C31 C30 121.0(2) . . ?
O7 C31 C30 116.95(19) . . ?
C30 C32 C33 120.56(19) . . ?
C32 C33 C27 119.84(18) . . ?
C32 C33 C34 119.87(18) . . ?
C27 C33 C34 120.28(18) . . ?
O6 C34 O5 124.1(2) . . ?
O6 C34 C33 117.8(2) . . ?
O5 C34 C33 118.13(19) . . ?
C3 C42 C5 118.2(2) . . ?
C3 C42 C6 117.9(2) . . ?
C5 C42 C6 123.7(2) . . ?

loop_
_geom_bond_atom_site_label_1
_geom_bond_atom_site_label_2
_geom_bond_distance
_geom_bond_site_symmetry_2
_geom_bond_publ_flag
Zn1 O4 1.9719(15) . ?
Zn1 O1 1.9737(16) . ?
Zn1 O1W 1.9908(16) . ?
Zn1 N1 2.0493(18) . ?
Zn1 C19 2.575(2) . ?
O1 C19 1.275(3) . ?
N1 C1 1.340(3) . ?
N1 C5 1.344(3) . ?
C1 C2 1.374(4) . ?
Zn2 O7 1.9576(15) 4_665 ?
Zn2 O5 1.9571(16) . ?
Zn2 O3 2.0112(14) . ?
Zn2 N4 2.0335(17) 2_545 ?
O2 C19 1.223(3) . ?
N2 C6 1.329(3) . ?
N2 C7 1.463(3) . ?
C2 C3 1.367(4) . ?
O3 C23 1.262(2) . ?
N3 C13 1.326(3) . ?
N3 C12 1.462(3) . ?
C3 C42 1.383(3) . ?
O4 C23 1.259(2) 1_655 ?
N4 C17 1.341(3) . ?
N4 C18 1.348(3) . ?
N4 Zn2 2.0335(17) 2 ?
O5 C34 1.271(3) . ?
C5 C42 1.386(3) . ?
O6 C34 1.236(3) . ?
C6 O9 1.230(3) . ?
C6 C42 1.507(3) . ?
O7 C31 1.284(3) . ?
O7 Zn2 1.9576(15) 4_566 ?
C7 C8 1.522(3) . ?
C7 C12 1.528(3) . ?
O8 C31 1.230(3) . ?
C8 C9 1.521(3) . ?
C9 C10 1.504(4) . ?
O10 C13 1.231(3) . ?
C10 C11 1.524(4) . ?
C11 C12 1.528(3) . ?
C13 C14 1.512(3) . ?
C14 C18 1.385(3) . ?
C14 C15 1.393(3) . ?
C15 C16 1.373(3) . ?
C16 C17 1.378(3) . ?
C19 C20 1.502(3) . ?
C20 C21 1.386(3) . ?
C20 C26 1.389(3) . ?
C21 C22 1.391(3) . ?
C22 C24 1.396(3) . ?
C22 C23 1.501(3) . ?
C23 O4 1.259(2) 1_455 ?
C24 C25 1.397(3) . ?
C24 C27 1.498(3) . ?
C25 C26 1.385(3) . ?
C27 C28 1.386(3) . ?
C27 C33 1.394(3) . ?
C28 C29 1.382(3) . ?
C29 C30 1.381(3) . ?
C30 C32 1.387(3) . ?
C30 C31 1.501(3) . ?
C32 C33 1.388(3) . ?
C33 C34 1.505(3) . ?
